data_7061836
loop_
_publ_author_name
'Castro, Jes\'us'
'Ferraro, Valentina'
'Bortoluzzi, Marco'

_publ_section_title
;
 Visible-emitting Cu(i) complexes with N-functionalized
 benzotriazole-based ligands
;
_journal_issue 39
_journal_name_full 'New Journal of Chemistry'
_journal_page_first 18938
_journal_page_last 18951
_journal_paper_doi 10.1039/D2NJ03165E
_journal_volume 46
_journal_year 2022
_chemical_formula_moiety 'C49 H42 Cu N6 O3 P2, B F4'
_chemical_formula_sum 'C49 H42 B Cu F4 N6 O3 P2'
_chemical_formula_weight 975.17
_space_group_crystal_system monoclinic
_space_group_IT_number 14
_space_group_name_Hall '-P 2ybc'
_space_group_name_H-M_alt 'P 1 21/c 1'
_atom_sites_solution_hydrogens geom
_atom_sites_solution_primary dual
_audit_creation_method SHELXL-2018/3
_audit_update_record
;
2021-09-23 deposited with the CCDC.	2022-09-08 downloaded from the CCDC.
;
_cell_angle_alpha 90
_cell_angle_beta 106.376(3)
_cell_angle_gamma 90
_cell_formula_units_Z 4
_cell_length_a 14.7130(12)
_cell_length_b 23.4115(16)
_cell_length_c 14.0533(12)
_cell_measurement_reflns_used 9958
_cell_measurement_temperature 100(2)
_cell_measurement_theta_max 28.28
_cell_measurement_theta_min 2.48
_cell_volume 4644.3(6)
_computing_cell_refinement 'Bruker SAINT'
_computing_data_collection 'Bruker APEX3'
_computing_data_reduction 'Bruker SAINT'
_computing_structure_refinement 'SHELXL-2018/3 (Sheldrick, 2018)'
_computing_structure_solution 'SHELXT 2018/2 (Sheldrick, 2018)'
_diffrn_ambient_temperature 100(2)
_diffrn_measured_fraction_theta_full 0.999
_diffrn_measured_fraction_theta_max 0.999
_diffrn_measurement_device_type 'Bruker D8 Venture Photon II CMOS'
_diffrn_measurement_method '\f and \w scans'
_diffrn_radiation_monochromator 'Incoatec HeliosTM multilayer optics'
_diffrn_radiation_source 'Incoatec high brillance I\muS microsource'
_diffrn_radiation_type MoK\a
_diffrn_radiation_wavelength 0.71073
_diffrn_reflns_av_R_equivalents 0.0355
_diffrn_reflns_av_unetI/netI 0.0170
_diffrn_reflns_Laue_measured_fraction_full 0.999
_diffrn_reflns_Laue_measured_fraction_max 0.999
_diffrn_reflns_limit_h_max 19
_diffrn_reflns_limit_h_min -19
_diffrn_reflns_limit_k_max 31
_diffrn_reflns_limit_k_min -31
_diffrn_reflns_limit_l_max 18
_diffrn_reflns_limit_l_min -18
_diffrn_reflns_number 139660
_diffrn_reflns_point_group_measured_fraction_full 0.999
_diffrn_reflns_point_group_measured_fraction_max 0.999
_diffrn_reflns_theta_full 25.242
_diffrn_reflns_theta_max 28.304
_diffrn_reflns_theta_min 1.972
_exptl_absorpt_coefficient_mu 0.604
_exptl_absorpt_correction_T_max 0.7457
_exptl_absorpt_correction_T_min 0.6835
_exptl_absorpt_correction_type multi-scan
_exptl_absorpt_process_details 'SADABS-2016/2 (Bruker AXS Inc.)'
_exptl_crystal_colour yellow
_exptl_crystal_density_diffrn 1.395
_exptl_crystal_description prism
_exptl_crystal_F_000 2008
_exptl_crystal_size_max 0.273
_exptl_crystal_size_mid 0.156
_exptl_crystal_size_min 0.087
_refine_diff_density_max 5.560
_refine_diff_density_min -4.058
_refine_diff_density_rms 0.252
_refine_ls_extinction_method none
_refine_ls_goodness_of_fit_ref 1.046
_refine_ls_hydrogen_treatment constr
_refine_ls_matrix_type full
_refine_ls_number_parameters 567
_refine_ls_number_reflns 11546
_refine_ls_number_restraints 1
_refine_ls_restrained_S_all 1.050
_refine_ls_R_factor_all 0.1132
_refine_ls_R_factor_gt 0.1067
_refine_ls_shift/su_max 0.001
_refine_ls_shift/su_mean 0.000
_refine_ls_structure_factor_coef Fsqd
_refine_ls_weighting_details 'w=1/[\s^2^(Fo^2^)+(0.1855P)^2^+29.9738P] where P=(Fo^2^+2Fc^2^)/3'
_refine_ls_weighting_scheme calc
_refine_ls_wR_factor_gt 0.2984
_refine_ls_wR_factor_ref 0.3056
_reflns_Friedel_coverage 0.000
_reflns_number_gt 10628
_reflns_number_total 11546
_reflns_threshold_expression 'I > 2\s(I)'
_cod_data_source_file d2nj03165e3.cif
_cod_data_source_block CuEtO-trz-btzDEPphos
_cod_depositor_comments 'Adding full bibliography for 7061834--7061843.cif.'
_cod_original_sg_symbol_H-M 'P 21/c'
_cod_database_code 7061836
_shelx_shelxl_version_number 2018/3
_shelx_space_group_comment
;
The symmetry employed for this shelxl refinement is uniquely defined
by the following loop, which should always be used as a source of
symmetry information in preference to the above space-group names.
They are only intended as comments.
;
_shelx_estimated_absorpt_t_min 0.852
_shelx_estimated_absorpt_t_max 0.949

loop_
_space_group_symop_operation_xyz
'x, y, z'
'-x, y+1/2, -z+1/2'
'-x, -y, -z'
'x, -y-1/2, z-1/2'

loop_
_atom_site_label
_atom_site_type_symbol
_atom_site_fract_x
_atom_site_fract_y
_atom_site_fract_z
_atom_site_U_iso_or_equiv
_atom_site_adp_type
_atom_site_occupancy
_atom_site_site_symmetry_order
_atom_site_calc_flag
_atom_site_refinement_flags_posn
_atom_site_refinement_flags_adp
_atom_site_refinement_flags_occupancy
_atom_site_disorder_assembly
_atom_site_disorder_group
Cu Cu 0.22941(4) 0.64194(2) 0.28904(4) 0.01684(18) Uani 1 1 d . . . . .
N1 N 0.1938(3) 0.77461(17) 0.2753(3) 0.0203(7) Uani 1 1 d . . . . .
N2 N 0.2468(3) 0.73028(16) 0.2846(3) 0.0179(7) Uani 1 1 d . . . . .
N3 N 0.3402(3) 0.74591(16) 0.3243(3) 0.0171(7) Uani 1 1 d . . . . .
C4 C 0.3460(3) 0.80397(19) 0.3419(3) 0.0187(8) Uani 1 1 d . . . . .
C5 C 0.4199(4) 0.8413(2) 0.3836(4) 0.0243(9) Uani 1 1 d . . . . .
H5 H 0.484118 0.829103 0.403391 0.029 Uiso 1 1 calc R U . . .
C6 C 0.3943(4) 0.8971(2) 0.3945(4) 0.0290(10) Uani 1 1 d . . . . .
H6 H 0.442164 0.924123 0.423782 0.035 Uiso 1 1 calc R U . . .
C7 C 0.2985(4) 0.9153(2) 0.3631(4) 0.0277(10) Uani 1 1 d . . . . .
H7 H 0.284066 0.954195 0.371764 0.033 Uiso 1 1 calc R U . . .
C8 C 0.2262(4) 0.8783(2) 0.3207(4) 0.0248(9) Uani 1 1 d . . . . .
H8 H 0.162123 0.890733 0.299571 0.030 Uiso 1 1 calc R U . . .
C9 C 0.2510(3) 0.8214(2) 0.3100(3) 0.0202(8) Uani 1 1 d . . . . .
N11 N 0.3761(3) 0.65024(16) 0.3345(3) 0.0176(7) Uani 1 1 d . . . . .
C13 C 0.4093(3) 0.70311(19) 0.3501(3) 0.0186(8) Uani 1 1 d . . . . .
N13 N 0.4982(3) 0.71951(18) 0.3874(3) 0.0259(8) Uani 1 1 d . . . . .
C14 C 0.5567(3) 0.6756(2) 0.4176(4) 0.0308(11) Uani 1 1 d . . . . .
N15 N 0.5345(3) 0.62018(19) 0.4095(3) 0.0257(8) Uani 1 1 d . . . . .
C16 C 0.4438(3) 0.6099(2) 0.3652(3) 0.0210(8) Uani 1 1 d . . . . .
O21 O 0.6471(3) 0.6856(2) 0.4631(5) 0.0616(17) Uani 1 1 d . . . . .
C17 C 0.6788(4) 0.7446(3) 0.4842(6) 0.0495(12) Uani 1 1 d D . . . .
H17A H 0.625055 0.768548 0.489919 0.059 Uiso 1 1 calc R U . . .
H17B H 0.701170 0.759732 0.428996 0.059 Uiso 1 1 calc R U . . .
C18 C 0.7569(6) 0.7476(4) 0.5784(6) 0.0583(14) Uani 1 1 d D . . . .
H18A H 0.733908 0.733841 0.633299 0.087 Uiso 1 1 calc R U . . .
H18B H 0.778436 0.787168 0.590988 0.087 Uiso 1 1 calc R U . . .
H18C H 0.809736 0.723568 0.572777 0.087 Uiso 1 1 calc R U . . .
O22 O 0.4111(2) 0.55758(14) 0.3516(3) 0.0234(7) Uani 1 1 d . . . . .
C19 C 0.4802(5) 0.5114(3) 0.3574(6) 0.0495(12) Uani 1 1 d . . . . .
H19A H 0.528198 0.511670 0.422964 0.059 Uiso 1 1 calc R U . . .
H19B H 0.512982 0.516252 0.305340 0.059 Uiso 1 1 calc R U . . .
C110 C 0.4255(6) 0.4564(4) 0.3425(7) 0.0583(14) Uani 1 1 d . . . . .
H11A H 0.400293 0.449710 0.399097 0.087 Uiso 1 1 calc R U . . .
H11B H 0.467517 0.424771 0.337196 0.087 Uiso 1 1 calc R U . . .
H11C H 0.373034 0.458670 0.281528 0.087 Uiso 1 1 calc R U . . .
P1 P 0.15324(7) 0.58545(5) 0.16714(8) 0.0162(2) Uani 1 1 d . . . . .
P2 P 0.20098(8) 0.63188(5) 0.43962(8) 0.0171(2) Uani 1 1 d . . . . .
C21 C 0.2219(3) 0.53074(19) 0.1264(3) 0.0193(8) Uani 1 1 d . . . . .
C22 C 0.1863(4) 0.4757(2) 0.1011(4) 0.0273(10) Uani 1 1 d . . . . .
H22 H 0.125242 0.465888 0.106348 0.033 Uiso 1 1 calc R U . . .
C23 C 0.2397(4) 0.4352(2) 0.0684(4) 0.0356(12) Uani 1 1 d . . . . .
H23 H 0.215534 0.397747 0.052135 0.043 Uiso 1 1 calc R U . . .
C24 C 0.3292(4) 0.4497(3) 0.0594(4) 0.0370(13) Uani 1 1 d . . . . .
H24 H 0.364980 0.422491 0.035030 0.044 Uiso 1 1 calc R U . . .
C25 C 0.3655(4) 0.5039(3) 0.0861(4) 0.0329(12) Uani 1 1 d . . . . .
H25 H 0.426909 0.513493 0.081756 0.039 Uiso 1 1 calc R U . . .
C26 C 0.3117(3) 0.5446(2) 0.1195(4) 0.0244(9) Uani 1 1 d . . . . .
H26 H 0.336685 0.581743 0.137504 0.029 Uiso 1 1 calc R U . . .
C31 C 0.0833(3) 0.61847(19) 0.0528(3) 0.0195(8) Uani 1 1 d . . . . .
C32 C 0.0601(3) 0.5907(2) -0.0387(3) 0.0229(9) Uani 1 1 d . . . . .
H32 H 0.083029 0.553155 -0.043342 0.028 Uiso 1 1 calc R U . . .
C33 C 0.0034(4) 0.6176(2) -0.1236(4) 0.0286(10) Uani 1 1 d . . . . .
H33 H -0.012217 0.598345 -0.185613 0.034 Uiso 1 1 calc R U . . .
C34 C -0.0298(4) 0.6723(2) -0.1170(4) 0.0331(11) Uani 1 1 d . . . . .
H34 H -0.068427 0.690597 -0.174636 0.040 Uiso 1 1 calc R U . . .
C35 C -0.0069(4) 0.7004(2) -0.0272(5) 0.0374(13) Uani 1 1 d . . . . .
H35 H -0.030407 0.737863 -0.023116 0.045 Uiso 1 1 calc R U . . .
C36 C 0.0502(4) 0.6744(2) 0.0576(4) 0.0301(10) Uani 1 1 d . . . . .
H36 H 0.066887 0.694394 0.118834 0.036 Uiso 1 1 calc R U . . .
C41 C 0.0631(3) 0.54700(18) 0.2091(3) 0.0191(8) Uani 1 1 d . . . . .
C42 C -0.0342(3) 0.5513(2) 0.1636(4) 0.0227(9) Uani 1 1 d . . . . .
H42 H -0.055856 0.569687 0.100964 0.027 Uiso 1 1 calc R U . . .
C43 C -0.0996(3) 0.5294(2) 0.2079(4) 0.0271(10) Uani 1 1 d . . . . .
H43 H -0.165555 0.532925 0.176311 0.032 Uiso 1 1 calc R U . . .
C44 C -0.0676(4) 0.5020(2) 0.2994(4) 0.0272(10) Uani 1 1 d . . . . .
H44 H -0.112271 0.486887 0.330004 0.033 Uiso 1 1 calc R U . . .
C45 C 0.0288(3) 0.4966(2) 0.3465(4) 0.0236(9) Uani 1 1 d . . . . .
H45 H 0.050224 0.477869 0.408743 0.028 Uiso 1 1 calc R U . . .
C46 C 0.0929(3) 0.51916(18) 0.3008(3) 0.0187(8) Uani 1 1 d . . . . .
O1 O 0.1900(2) 0.51581(14) 0.3415(2) 0.0190(6) Uani 1 1 d . . . . .
C51 C 0.2341(3) 0.56338(19) 0.5013(3) 0.0191(8) Uani 1 1 d . . . . .
C52 C 0.2699(3) 0.5581(2) 0.6048(3) 0.0229(9) Uani 1 1 d . . . . .
H52 H 0.278775 0.591453 0.645041 0.028 Uiso 1 1 calc R U . . .
C53 C 0.2924(3) 0.5048(2) 0.6494(4) 0.0253(9) Uani 1 1 d . . . . .
H53 H 0.315568 0.502050 0.719551 0.030 Uiso 1 1 calc R U . . .
C54 C 0.2810(3) 0.4557(2) 0.5916(4) 0.0248(9) Uani 1 1 d . . . . .
H54 H 0.296790 0.419428 0.622194 0.030 Uiso 1 1 calc R U . . .
C55 C 0.2465(3) 0.4598(2) 0.4889(4) 0.0233(9) Uani 1 1 d . . . . .
H55 H 0.239053 0.426366 0.449013 0.028 Uiso 1 1 calc R U . . .
C56 C 0.2231(3) 0.51293(19) 0.4452(3) 0.0197(8) Uani 1 1 d . . . . .
C61 C 0.2766(3) 0.6838(2) 0.5213(3) 0.0238(9) Uani 1 1 d . . . . .
C62 C 0.3724(4) 0.6730(3) 0.5634(4) 0.0330(12) Uani 1 1 d . . . . .
H62 H 0.396781 0.635587 0.561424 0.040 Uiso 1 1 calc R U . . .
C63 C 0.4330(4) 0.7176(4) 0.6091(4) 0.0457(17) Uani 1 1 d . . . . .
H63 H 0.498228 0.710062 0.639452 0.055 Uiso 1 1 calc R U . . .
C64 C 0.3987(5) 0.7721(3) 0.6101(4) 0.0493(19) Uani 1 1 d . . . . .
H64 H 0.440475 0.802314 0.639200 0.059 Uiso 1 1 calc R U . . .
C65 C 0.3053(5) 0.7828(3) 0.5697(4) 0.0423(15) Uani 1 1 d . . . . .
H65 H 0.282278 0.820543 0.572005 0.051 Uiso 1 1 calc R U . . .
C66 C 0.2415(4) 0.7395(2) 0.5242(4) 0.0294(10) Uani 1 1 d . . . . .
H66 H 0.176160 0.747635 0.496177 0.035 Uiso 1 1 calc R U . . .
C71 C 0.0827(3) 0.64382(18) 0.4541(4) 0.0245(10) Uani 1 1 d . . . . .
C72 C 0.0663(5) 0.6455(3) 0.5470(5) 0.0431(16) Uani 1 1 d . . . . .
H72 H 0.117906 0.643548 0.605502 0.052 Uiso 1 1 calc R U . . .
C73 C -0.0261(6) 0.6502(3) 0.5539(8) 0.062(3) Uani 1 1 d . . . . .
H73 H -0.037387 0.651498 0.617220 0.074 Uiso 1 1 calc R U . . .
C74 C -0.1016(5) 0.6530(2) 0.4688(9) 0.066(3) Uani 1 1 d . . . . .
H74 H -0.164506 0.655228 0.474015 0.079 Uiso 1 1 calc R U . . .
C75 C -0.0861(4) 0.6524(3) 0.3776(8) 0.063(3) Uani 1 1 d . . . . .
H75 H -0.138219 0.654766 0.319557 0.075 Uiso 1 1 calc R U . . .
C76 C 0.0070(4) 0.6484(3) 0.3690(5) 0.0418(16) Uani 1 1 d . . . . .
H76 H 0.017855 0.648738 0.305502 0.050 Uiso 1 1 calc R U . . .
B B 0.6087(5) 0.6176(4) 0.1617(5) 0.0420(16) Uani 1 1 d . . . . .
F1 F 0.5927(5) 0.6478(3) 0.0739(5) 0.0901(10) Uani 1 1 d . . . . .
F3 F 0.5275(5) 0.6127(3) 0.1900(5) 0.0901(10) Uani 1 1 d . . . . .
F2 F 0.6125(5) 0.5568(3) 0.1398(5) 0.0901(10) Uani 1 1 d . . . . .
F4 F 0.6999(5) 0.6147(3) 0.2049(5) 0.0901(10) Uani 1 1 d . . . . .

loop_
_atom_site_aniso_label
_atom_site_aniso_U_11
_atom_site_aniso_U_22
_atom_site_aniso_U_33
_atom_site_aniso_U_23
_atom_site_aniso_U_13
_atom_site_aniso_U_12
Cu 0.0163(3) 0.0176(3) 0.0164(3) -0.00183(17) 0.0041(2) -0.00217(17)
N1 0.0218(18) 0.0214(18) 0.0184(17) 0.0011(13) 0.0065(14) 0.0014(14)
N2 0.0189(16) 0.0197(17) 0.0153(16) -0.0004(13) 0.0048(13) -0.0010(13)
N3 0.0174(16) 0.0184(17) 0.0166(16) -0.0024(13) 0.0062(13) -0.0018(13)
C4 0.022(2) 0.0195(19) 0.0165(18) -0.0008(15) 0.0084(15) -0.0003(16)
C5 0.026(2) 0.025(2) 0.023(2) -0.0063(17) 0.0082(17) -0.0041(18)
C6 0.036(3) 0.023(2) 0.029(2) -0.0059(18) 0.011(2) -0.0066(19)
C7 0.039(3) 0.021(2) 0.024(2) -0.0026(17) 0.009(2) 0.0024(19)
C8 0.031(2) 0.023(2) 0.021(2) 0.0017(17) 0.0094(18) 0.0056(18)
C9 0.023(2) 0.023(2) 0.0156(18) 0.0003(15) 0.0067(15) 0.0019(16)
N11 0.0150(16) 0.0207(17) 0.0175(16) -0.0013(13) 0.0051(13) -0.0002(13)
C13 0.0176(19) 0.023(2) 0.0154(18) -0.0045(15) 0.0053(15) -0.0002(16)
N13 0.0177(18) 0.0246(19) 0.035(2) -0.0095(16) 0.0061(16) -0.0017(15)
C14 0.017(2) 0.030(2) 0.042(3) -0.011(2) 0.004(2) 0.0021(18)
N15 0.0163(17) 0.029(2) 0.030(2) -0.0065(16) 0.0026(15) 0.0024(15)
C16 0.0184(19) 0.024(2) 0.021(2) -0.0009(16) 0.0060(16) 0.0016(16)
O21 0.0166(18) 0.034(2) 0.117(5) -0.024(3) -0.008(2) 0.0008(16)
C17 0.030(2) 0.034(2) 0.075(3) -0.006(2) -0.002(2) 0.0024(17)
C18 0.054(3) 0.051(3) 0.065(3) -0.008(3) 0.009(3) 0.002(2)
O22 0.0184(15) 0.0206(15) 0.0305(17) 0.0022(13) 0.0054(13) 0.0013(12)
C19 0.030(2) 0.034(2) 0.075(3) -0.006(2) -0.002(2) 0.0024(17)
C110 0.054(3) 0.051(3) 0.065(3) -0.008(3) 0.009(3) 0.002(2)
P1 0.0161(5) 0.0158(5) 0.0163(5) -0.0017(4) 0.0041(4) -0.0005(4)
P2 0.0167(5) 0.0180(5) 0.0174(5) -0.0007(4) 0.0064(4) 0.0001(4)
C21 0.0197(19) 0.021(2) 0.0162(18) -0.0004(15) 0.0037(15) 0.0044(15)
C22 0.025(2) 0.022(2) 0.031(2) -0.0086(18) 0.0016(18) 0.0026(18)
C23 0.036(3) 0.029(3) 0.035(3) -0.013(2) -0.001(2) 0.010(2)
C24 0.042(3) 0.042(3) 0.026(2) -0.004(2) 0.009(2) 0.022(2)
C25 0.032(3) 0.040(3) 0.031(3) 0.011(2) 0.017(2) 0.017(2)
C26 0.026(2) 0.026(2) 0.024(2) 0.0051(17) 0.0112(18) 0.0049(18)
C31 0.0176(18) 0.0177(19) 0.021(2) -0.0008(15) 0.0021(15) -0.0005(15)
C32 0.024(2) 0.022(2) 0.020(2) -0.0014(16) 0.0035(17) 0.0017(17)
C33 0.031(2) 0.032(3) 0.019(2) -0.0004(18) 0.0012(18) -0.003(2)
C34 0.033(3) 0.030(3) 0.029(2) 0.008(2) -0.002(2) 0.000(2)
C35 0.042(3) 0.022(2) 0.039(3) 0.003(2) -0.004(2) 0.005(2)
C36 0.036(3) 0.021(2) 0.028(2) -0.0034(18) 0.001(2) 0.0033(19)
C41 0.020(2) 0.0176(18) 0.0201(19) -0.0038(15) 0.0068(16) -0.0013(15)
C42 0.021(2) 0.022(2) 0.025(2) -0.0067(16) 0.0055(17) -0.0018(16)
C43 0.019(2) 0.028(2) 0.034(2) -0.0089(19) 0.0079(18) -0.0047(17)
C44 0.023(2) 0.027(2) 0.035(3) -0.0055(19) 0.0152(19) -0.0079(18)
C45 0.024(2) 0.022(2) 0.027(2) -0.0005(17) 0.0116(18) -0.0050(17)
C46 0.0177(19) 0.0174(18) 0.022(2) -0.0037(15) 0.0068(16) -0.0027(15)
O1 0.0170(14) 0.0210(14) 0.0204(15) 0.0019(11) 0.0074(11) -0.0006(11)
C51 0.0168(18) 0.023(2) 0.0190(19) 0.0026(15) 0.0071(15) 0.0016(15)
C52 0.021(2) 0.031(2) 0.019(2) 0.0023(17) 0.0084(16) 0.0043(17)
C53 0.020(2) 0.035(3) 0.024(2) 0.0068(18) 0.0097(17) 0.0064(18)
C54 0.019(2) 0.028(2) 0.030(2) 0.0082(18) 0.0120(18) 0.0014(17)
C55 0.019(2) 0.022(2) 0.030(2) 0.0067(17) 0.0080(17) 0.0013(16)
C56 0.0171(18) 0.021(2) 0.023(2) 0.0042(16) 0.0085(15) 0.0006(15)
C61 0.026(2) 0.031(2) 0.0171(19) -0.0047(17) 0.0111(17) -0.0090(18)
C62 0.025(2) 0.054(3) 0.020(2) -0.004(2) 0.0074(18) -0.010(2)
C63 0.031(3) 0.087(5) 0.021(2) -0.011(3) 0.010(2) -0.028(3)
C64 0.067(4) 0.064(4) 0.025(3) -0.022(3) 0.025(3) -0.045(4)
C65 0.066(4) 0.039(3) 0.031(3) -0.016(2) 0.028(3) -0.027(3)
C66 0.041(3) 0.029(2) 0.024(2) -0.0067(19) 0.018(2) -0.011(2)
C71 0.021(2) 0.0147(19) 0.042(3) -0.0011(17) 0.014(2) -0.0004(15)
C72 0.044(3) 0.043(3) 0.055(4) 0.030(3) 0.035(3) 0.024(3)
C73 0.062(5) 0.044(4) 0.106(7) 0.042(4) 0.068(5) 0.030(3)
C74 0.037(3) 0.015(2) 0.163(10) 0.000(4) 0.058(5) 0.000(2)
C75 0.018(3) 0.045(4) 0.118(7) -0.048(4) 0.008(3) -0.002(2)
C76 0.021(2) 0.044(3) 0.055(4) -0.032(3) 0.001(2) 0.002(2)
B 0.040(3) 0.053(4) 0.034(3) 0.018(3) 0.011(3) 0.017(3)
F1 0.095(2) 0.099(2) 0.0760(19) 0.0427(17) 0.0249(17) 0.0160(18)
F3 0.095(2) 0.099(2) 0.0760(19) 0.0427(17) 0.0249(17) 0.0160(18)
F2 0.095(2) 0.099(2) 0.0760(19) 0.0427(17) 0.0249(17) 0.0160(18)
F4 0.095(2) 0.099(2) 0.0760(19) 0.0427(17) 0.0249(17) 0.0160(18)

loop_
_atom_type_symbol
_atom_type_description
_atom_type_scat_dispersion_real
_atom_type_scat_dispersion_imag
_atom_type_scat_source
C C 0.0033 0.0016 'International Tables Vol C Tables 4.2.6.8 and 6.1.1.4'
H H 0.0000 0.0000 'International Tables Vol C Tables 4.2.6.8 and 6.1.1.4'
B B 0.0013 0.0007 'International Tables Vol C Tables 4.2.6.8 and 6.1.1.4'
N N 0.0061 0.0033 'International Tables Vol C Tables 4.2.6.8 and 6.1.1.4'
O O 0.0106 0.0060 'International Tables Vol C Tables 4.2.6.8 and 6.1.1.4'
F F 0.0171 0.0103 'International Tables Vol C Tables 4.2.6.8 and 6.1.1.4'
P P 0.1023 0.0942 'International Tables Vol C Tables 4.2.6.8 and 6.1.1.4'
Cu Cu 0.3201 1.2651 'International Tables Vol C Tables 4.2.6.8 and 6.1.1.4'

loop_
_geom_angle_atom_site_label_1
_geom_angle_atom_site_label_2
_geom_angle_atom_site_label_3
_geom_angle
_geom_angle_site_symmetry_1
_geom_angle_site_symmetry_3
_geom_angle_publ_flag
N11 Cu N2 77.94(15) . . ?
N11 Cu P1 123.45(11) . . ?
N2 Cu P1 127.69(10) . . ?
N11 Cu P2 99.79(11) . . ?
N2 Cu P2 100.72(11) . . ?
P1 Cu P2 118.22(5) . . ?
N2 N1 C9 108.3(4) . . ?
N1 N2 N3 109.5(4) . . ?
N1 N2 Cu 136.8(3) . . ?
N3 N2 Cu 111.6(3) . . ?
N2 N3 C4 109.8(3) . . ?
N2 N3 C13 118.9(4) . . ?
C4 N3 C13 130.9(4) . . ?
N3 C4 C5 134.1(4) . . ?
N3 C4 C9 103.0(4) . . ?
C5 C4 C9 122.9(4) . . ?
C6 C5 C4 115.8(5) . . ?
C5 C6 C7 121.9(5) . . ?
C8 C7 C6 121.8(5) . . ?
C7 C8 C9 117.0(5) . . ?
N1 C9 C8 129.8(4) . . ?
N1 C9 C4 109.5(4) . . ?
C8 C9 C4 120.6(4) . . ?
C13 N11 C16 113.2(4) . . ?
C13 N11 Cu 116.1(3) . . ?
C16 N11 Cu 129.8(3) . . ?
N13 C13 N11 127.9(4) . . ?
N13 C13 N3 117.4(4) . . ?
N11 C13 N3 114.7(4) . . ?
C13 N13 C14 112.4(4) . . ?
O21 C14 N13 119.2(5) . . ?
O21 C14 N15 113.7(5) . . ?
N13 C14 N15 127.1(5) . . ?
C16 N15 C14 114.0(4) . . ?
O22 C16 N15 121.2(4) . . ?
O22 C16 N11 113.5(4) . . ?
N15 C16 N11 125.3(4) . . ?
C14 O21 C17 119.0(5) . . ?
O21 C17 C18 110.2(6) . . ?
C16 O22 C19 117.3(4) . . ?
O22 C19 C110 106.7(5) . . ?
C31 P1 C21 104.3(2) . . ?
C31 P1 C41 102.3(2) . . ?
C21 P1 C41 105.8(2) . . ?
C31 P1 Cu 117.96(15) . . ?
C21 P1 Cu 117.44(15) . . ?
C41 P1 Cu 107.47(14) . . ?
C61 P2 C51 104.7(2) . . ?
C61 P2 C71 105.0(2) . . ?
C51 P2 C71 102.5(2) . . ?
C61 P2 Cu 106.08(15) . . ?
C51 P2 Cu 115.95(15) . . ?
C71 P2 Cu 121.05(18) . . ?
C26 C21 C22 119.5(4) . . ?
C26 C21 P1 118.7(4) . . ?
C22 C21 P1 121.8(4) . . ?
C23 C22 C21 120.4(5) . . ?
C22 C23 C24 119.9(5) . . ?
C25 C24 C23 119.8(5) . . ?
C24 C25 C26 120.2(5) . . ?
C21 C26 C25 120.1(5) . . ?
C32 C31 C36 118.7(4) . . ?
C32 C31 P1 123.1(3) . . ?
C36 C31 P1 118.1(3) . . ?
C31 C32 C33 120.6(4) . . ?
C34 C33 C32 119.8(5) . . ?
C35 C34 C33 120.2(5) . . ?
C34 C35 C36 120.5(5) . . ?
C35 C36 C31 120.1(5) . . ?
C42 C41 C46 118.1(4) . . ?
C42 C41 P1 123.9(4) . . ?
C46 C41 P1 117.2(3) . . ?
C43 C42 C41 121.3(5) . . ?
C42 C43 C44 119.2(5) . . ?
C45 C44 C43 121.0(4) . . ?
C46 C45 C44 118.7(5) . . ?
O1 C46 C45 123.0(4) . . ?
O1 C46 C41 115.3(4) . . ?
C45 C46 C41 121.7(4) . . ?
C46 O1 C56 116.7(3) . . ?
C56 C51 C52 117.3(4) . . ?
C56 C51 P2 120.0(3) . . ?
C52 C51 P2 122.7(4) . . ?
C53 C52 C51 121.0(5) . . ?
C54 C53 C52 120.3(4) . . ?
C53 C54 C55 119.8(4) . . ?
C56 C55 C54 119.5(5) . . ?
C55 C56 O1 118.3(4) . . ?
C55 C56 C51 122.0(4) . . ?
O1 C56 C51 119.7(4) . . ?
C62 C61 C66 119.5(5) . . ?
C62 C61 P2 120.9(4) . . ?
C66 C61 P2 118.3(4) . . ?
C61 C62 C63 119.8(6) . . ?
C64 C63 C62 120.5(6) . . ?
C65 C64 C63 120.0(5) . . ?
C64 C65 C66 121.7(7) . . ?
C61 C66 C65 118.6(6) . . ?
C76 C71 C72 119.7(5) . . ?
C76 C71 P2 118.2(4) . . ?
C72 C71 P2 122.0(4) . . ?
C73 C72 C71 119.8(7) . . ?
C74 C73 C72 120.2(8) . . ?
C75 C74 C73 120.4(6) . . ?
C74 C75 C76 120.2(8) . . ?
C71 C76 C75 119.6(7) . . ?
F4 B F3 136.6(7) . . ?
F4 B F1 109.5(7) . . ?
F3 B F1 111.1(6) . . ?
F4 B F2 87.3(6) . . ?
F3 B F2 93.9(7) . . ?
F1 B F2 108.5(7) . . ?

loop_
_geom_bond_atom_site_label_1
_geom_bond_atom_site_label_2
_geom_bond_distance
_geom_bond_site_symmetry_2
_geom_bond_publ_flag
Cu N11 2.080(4) . ?
Cu N2 2.087(4) . ?
Cu P1 2.2040(12) . ?
Cu P2 2.2820(12) . ?
N1 N2 1.282(5) . ?
N1 C9 1.384(6) . ?
N2 N3 1.378(5) . ?
N3 C4 1.380(6) . ?
N3 C13 1.401(6) . ?
C4 C5 1.389(6) . ?
C4 C9 1.403(6) . ?
C5 C6 1.382(7) . ?
C6 C7 1.418(8) . ?
C7 C8 1.371(7) . ?
C8 C9 1.401(6) . ?
N11 C13 1.326(6) . ?
N11 C16 1.352(6) . ?
C13 N13 1.322(6) . ?
N13 C14 1.332(7) . ?
C14 O21 1.324(6) . ?
C14 N15 1.334(7) . ?
N15 C16 1.325(6) . ?
C16 O22 1.311(6) . ?
O21 C17 1.461(8) . ?
C17 C18 1.490(10) . ?
O22 C19 1.470(7) . ?
C19 C110 1.503(10) . ?
P1 C31 1.819(5) . ?
P1 C21 1.820(4) . ?
P1 C41 1.833(5) . ?
P2 C61 1.819(5) . ?
P2 C51 1.823(5) . ?
P2 C71 1.830(5) . ?
C21 C26 1.391(7) . ?
C21 C22 1.399(6) . ?
C22 C23 1.389(7) . ?
C23 C24 1.399(9) . ?
C24 C25 1.387(9) . ?
C25 C26 1.401(7) . ?
C31 C32 1.394(6) . ?
C31 C36 1.404(6) . ?
C32 C33 1.398(7) . ?
C33 C34 1.384(8) . ?
C34 C35 1.379(8) . ?
C35 C36 1.390(7) . ?
C41 C42 1.397(6) . ?
C41 C46 1.400(6) . ?
C42 C43 1.384(7) . ?
C43 C44 1.394(8) . ?
C44 C45 1.391(7) . ?
C45 C46 1.387(6) . ?
C46 O1 1.383(5) . ?
O1 C56 1.401(5) . ?
C51 C56 1.405(6) . ?
C51 C52 1.406(6) . ?
C52 C53 1.394(7) . ?
C53 C54 1.391(7) . ?
C54 C55 1.392(7) . ?
C55 C56 1.388(6) . ?
C61 C62 1.389(7) . ?
C61 C66 1.407(7) . ?
C62 C63 1.407(8) . ?
C63 C64 1.374(12) . ?
C64 C65 1.354(11) . ?
C65 C66 1.408(7) . ?
C71 C76 1.389(8) . ?
C71 C72 1.395(8) . ?
C72 C73 1.394(9) . ?
C73 C74 1.385(15) . ?
C74 C75 1.364(15) . ?
C75 C76 1.412(9) . ?
B F4 1.309(10) . ?
B F3 1.367(10) . ?
B F1 1.383(8) . ?
B F2 1.459(11) . ?
